data_2211870
loop_
_publ_author_name
'Liu, Fu-Ying'
'Shang, Rui-Ling'
'Du, Lin'
'Zhao, Qi-Hua'
'Fang, Rui-Bing'

_publ_section_title
;
 Diaquabis(2-methylpyrazine-5-carboxylato)cobalt(II)
;
_journal_coeditor_code KJ2039
_journal_issue 1
_journal_name_full 'Acta Crystallographica Section E'
_journal_page_first m120
_journal_page_last m122
_journal_paper_doi 10.1107/S1600536806052263
_journal_volume 63
_journal_year 2007
_chemical_formula_iupac '[Co (C6 H6 N2 O2)2 (H2 O)2]'
_chemical_formula_moiety 'C12 H14 Co N4 O6'
_chemical_formula_sum 'C12 H14 Co N4 O6'
_chemical_formula_weight 369.20
_chemical_name_systematic
;
Diaquabis(2-methylpyrazine-5-carboxylato)cobalt(II)
;
_space_group_IT_number 2
_symmetry_cell_setting triclinic
_symmetry_space_group_name_Hall '-P 1'
_symmetry_space_group_name_H-M 'P -1'
_atom_sites_solution_hydrogens geom
_atom_sites_solution_primary direct
_atom_sites_solution_secondary difmap
_audit_creation_method SHELXL-97
_cell_angle_alpha 103.53(3)
_cell_angle_beta 91.06(3)
_cell_angle_gamma 108.28(3)
_cell_formula_units_Z 1
_cell_length_a 5.1051(10)
_cell_length_b 6.3653(13)
_cell_length_c 12.281(3)
_cell_measurement_reflns_used 2378
_cell_measurement_temperature 298(2)
_cell_measurement_theta_max 27.5
_cell_measurement_theta_min 2.24
_cell_volume 366.59(16)
_computing_cell_refinement SMART
_computing_data_collection 'SMART (Bruker, 2000)'
_computing_data_reduction 'SAINT (Bruker, 2000)'
_computing_molecular_graphics 'SHELXTL (Sheldrick, 1997b)'
_computing_publication_material SHELXTL
_computing_structure_refinement 'SHELXL97 (Sheldrick, 1997a)'
_computing_structure_solution 'SHELXS97 (Sheldrick, 1997a)'
_diffrn_ambient_temperature 298(2)
_diffrn_measured_fraction_theta_full 0.988
_diffrn_measured_fraction_theta_max 0.906
_diffrn_measurement_device_type 'Bruker APEX-II CCD area-detector'
_diffrn_measurement_method '\f and \w'
_diffrn_radiation_monochromator graphite
_diffrn_radiation_source 'fine-focus sealed tube'
_diffrn_radiation_type MoK\a
_diffrn_radiation_wavelength 0.71073
_diffrn_reflns_av_R_equivalents 0.0109
_diffrn_reflns_av_sigmaI/netI 0.0212
_diffrn_reflns_limit_h_max 5
_diffrn_reflns_limit_h_min -6
_diffrn_reflns_limit_k_max 7
_diffrn_reflns_limit_k_min -8
_diffrn_reflns_limit_l_max 16
_diffrn_reflns_limit_l_min -16
_diffrn_reflns_number 2378
_diffrn_reflns_theta_full 28.11
_diffrn_reflns_theta_max 28.11
_diffrn_reflns_theta_min 1.71
_diffrn_standards_number 0
_exptl_absorpt_coefficient_mu 1.208
_exptl_absorpt_correction_T_max 0.836
_exptl_absorpt_correction_T_min 0.761
_exptl_absorpt_correction_type multi-scan
_exptl_absorpt_process_details '(SADABS; Bruker, 1998)'
_exptl_crystal_colour red
_exptl_crystal_density_diffrn 1.672
_exptl_crystal_density_method 'not measured'
_exptl_crystal_description block
_exptl_crystal_F_000 189
_exptl_crystal_size_max 0.29
_exptl_crystal_size_mid 0.19
_exptl_crystal_size_min 0.15
_refine_diff_density_max 0.382
_refine_diff_density_min -0.282
_refine_ls_extinction_coef 0.023(6)
_refine_ls_extinction_expression Fc^*^=kFc[1+0.001xFc^2^\l^3^/sin(2\q)]^-1/4^
_refine_ls_extinction_method SHELXL97
_refine_ls_goodness_of_fit_ref 1.052
_refine_ls_hydrogen_treatment mixed
_refine_ls_matrix_type full
_refine_ls_number_parameters 115
_refine_ls_number_reflns 1627
_refine_ls_number_restraints 0
_refine_ls_restrained_S_all 1.052
_refine_ls_R_factor_all 0.0309
_refine_ls_R_factor_gt 0.0297
_refine_ls_shift/su_max 0.024
_refine_ls_shift/su_mean 0.004
_refine_ls_structure_factor_coef Fsqd
_refine_ls_weighting_details 'calc w=1/[\s^2^(Fo^2^)+(0.0519P)^2^+0.1476P] where P=(Fo^2^+2Fc^2^)/3'
_refine_ls_weighting_scheme calc
_refine_ls_wR_factor_gt 0.0829
_refine_ls_wR_factor_ref 0.0840
_reflns_number_gt 1569
_reflns_number_total 1627
_reflns_threshold_expression I>2\s(I)
_cod_data_source_file kj2039.cif
_cod_data_source_block I
_cod_database_code 2211870
_cod_database_fobs_code 2211870

loop_
_symmetry_equiv_pos_as_xyz
'x, y, z'
'-x, -y, -z'

loop_
_atom_site_type_symbol
_atom_site_label
_atom_site_fract_x
_atom_site_fract_y
_atom_site_fract_z
_atom_site_U_iso_or_equiv
_atom_site_adp_type
_atom_site_calc_flag
_atom_site_refinement_flags
_atom_site_occupancy
Co Co1 0.0000 0.5000 0.5000 0.02631(15) Uani d S 1
N N1 0.0927(3) 0.4735(3) 0.33096(13) 0.0283(3) Uani d . 1
C C1 0.0028(4) 0.6109(3) 0.28416(16) 0.0288(4) Uani d . 1
N N2 0.1757(5) 0.4895(4) 0.11013(16) 0.0470(5) Uani d . 1
C C3 0.2597(4) 0.3504(4) 0.15644(17) 0.0358(4) Uani d . 1
C C4 0.2208(4) 0.3433(3) 0.26732(17) 0.0330(4) Uani d . 1
H H4A 0.2853 0.2459 0.2978 0.040 Uiso calc R 1
C C5 0.3975(6) 0.1972(5) 0.0849(2) 0.0508(6) Uani d . 1
H H5A 0.4071 0.2241 0.0111 0.076 Uiso calc R 1
H H5B 0.2918 0.0403 0.0792 0.076 Uiso calc R 1
H H5C 0.5815 0.2296 0.1188 0.076 Uiso calc R 1
C C2 0.0463(5) 0.6189(4) 0.17453(18) 0.0430(5) Uani d . 1
H H2A -0.0163 0.7174 0.1442 0.052 Uiso calc R 1
O O2 -0.1853(3) 0.7186(2) 0.45461(11) 0.0309(3) Uani d . 1
O O1 -0.2477(4) 0.8709(3) 0.31392(13) 0.0417(4) Uani d . 1
C C6 -0.1560(4) 0.7479(3) 0.35608(16) 0.0284(4) Uani d . 1
O O1W 0.3649(3) 0.7735(3) 0.55874(15) 0.0392(4) Uani d . 1
H H1WA 0.497(6) 0.792(4) 0.525(2) 0.037(7) Uiso d . 1
H H1WB 0.355(6) 0.888(5) 0.590(2) 0.041(7) Uiso d . 1

loop_
_atom_site_aniso_label
_atom_site_aniso_U_11
_atom_site_aniso_U_22
_atom_site_aniso_U_33
_atom_site_aniso_U_12
_atom_site_aniso_U_13
_atom_site_aniso_U_23
Co1 0.0318(2) 0.0293(2) 0.0245(2) 0.01763(15) 0.01167(13) 0.00822(14)
N1 0.0324(8) 0.0310(8) 0.0264(8) 0.0160(6) 0.0109(6) 0.0081(6)
C1 0.0322(9) 0.0310(9) 0.0271(9) 0.0148(7) 0.0104(7) 0.0080(7)
N2 0.0590(12) 0.0649(13) 0.0293(9) 0.0344(10) 0.0181(8) 0.0145(9)
C3 0.0362(10) 0.0437(11) 0.0289(9) 0.0183(9) 0.0127(8) 0.0037(8)
C4 0.0373(10) 0.0364(10) 0.0319(10) 0.0214(8) 0.0116(8) 0.0078(8)
C5 0.0558(14) 0.0594(15) 0.0410(12) 0.0312(12) 0.0215(11) 0.0013(11)
C2 0.0601(14) 0.0548(13) 0.0303(10) 0.0354(11) 0.0146(9) 0.0178(9)
O2 0.0372(7) 0.0341(7) 0.0297(7) 0.0215(6) 0.0145(5) 0.0093(5)
O1 0.0589(10) 0.0407(8) 0.0387(8) 0.0328(7) 0.0106(7) 0.0122(6)
C6 0.0306(9) 0.0265(8) 0.0309(9) 0.0144(7) 0.0070(7) 0.0054(7)
O1W 0.0347(8) 0.0327(8) 0.0514(9) 0.0162(6) 0.0164(7) 0.0049(7)

loop_
_atom_type_symbol
_atom_type_description
_atom_type_scat_dispersion_real
_atom_type_scat_dispersion_imag
_atom_type_scat_source
C C 0.0033 0.0016 'International Tables Vol C Tables 4.2.6.8 and 6.1.1.4'
H H 0.0000 0.0000 'International Tables Vol C Tables 4.2.6.8 and 6.1.1.4'
N N 0.0061 0.0033 'International Tables Vol C Tables 4.2.6.8 and 6.1.1.4'
O O 0.0106 0.0060 'International Tables Vol C Tables 4.2.6.8 and 6.1.1.4'
Co Co 0.3494 0.9721 'International Tables Vol C Tables 4.2.6.8 and 6.1.1.4'

loop_
_geom_angle_atom_site_label_1
_geom_angle_atom_site_label_2
_geom_angle_atom_site_label_3
_geom_angle_site_symmetry_1
_geom_angle_site_symmetry_3
_geom_angle
_geom_angle_publ_flag
O2 Co1 O2 . 2_566 180.00(7) ?
O2 Co1 O1W . . 90.19(6) y
O2 Co1 O1W 2_566 . 89.81(6) y
O2 Co1 O1W . 2_566 89.81(6) ?
O2 Co1 O1W 2_566 2_566 90.19(6) ?
O1W Co1 O1W . 2_566 180.00(8) n
O2 Co1 N1 . . 78.97(6) y
O2 Co1 N1 2_566 . 101.03(6) y
O1W Co1 N1 . . 91.70(8) y
O1W Co1 N1 2_566 . 88.30(8) y
O2 Co1 N1 . 2_566 101.03(6) ?
O2 Co1 N1 2_566 2_566 78.97(6) ?
O1W Co1 N1 . 2_566 88.30(8) ?
O1W Co1 N1 2_566 2_566 91.70(8) ?
N1 Co1 N1 . 2_566 180.0000(10) ?
C1 N1 C4 . . 117.60(16) ?
C1 N1 Co1 . . 112.11(12) ?
C4 N1 Co1 . . 130.29(14) ?
N1 C1 C2 . . 120.57(17) ?
N1 C1 C6 . . 116.66(16) ?
C2 C1 C6 . . 122.74(18) ?
C3 N2 C2 . . 116.84(18) ?
N2 C3 C4 . . 121.44(18) ?
N2 C3 C5 . . 118.1(2) ?
C4 C3 C5 . . 120.5(2) ?
N1 C4 C3 . . 121.27(19) ?
N1 C4 H4A . . 119.4 ?
C3 C4 H4A . . 119.4 ?
C3 C5 H5A . . 109.5 ?
C3 C5 H5B . . 109.5 ?
H5A C5 H5B . . 109.5 ?
C3 C5 H5C . . 109.5 ?
H5A C5 H5C . . 109.5 ?
H5B C5 H5C . . 109.5 ?
N2 C2 C1 . . 122.3(2) ?
N2 C2 H2A . . 118.9 ?
C1 C2 H2A . . 118.9 ?
C6 O2 Co1 . . 116.58(11) ?
O1 C6 O2 . . 126.44(17) ?
O1 C6 C1 . . 117.97(17) ?
O2 C6 C1 . . 115.57(16) ?
Co1 O1W H1WA . . 122.1(19) ?
Co1 O1W H1WB . . 119(2) ?
H1WA O1W H1WB . . 110(3) ?

loop_
_geom_bond_atom_site_label_1
_geom_bond_atom_site_label_2
_geom_bond_site_symmetry_2
_geom_bond_distance
_geom_bond_publ_flag
Co1 O2 . 2.0763(14) y
Co1 O2 2_566 2.0763(14) ?
Co1 O1W . 2.0854(19) y
Co1 O1W 2_566 2.0854(19) ?
Co1 N1 . 2.1176(16) y
Co1 N1 2_566 2.1176(16) ?
N1 C1 . 1.335(3) ?
N1 C4 . 1.335(2) ?
C1 C2 . 1.379(3) ?
C1 C6 . 1.519(2) ?
N2 C3 . 1.325(3) ?
N2 C2 . 1.340(3) ?
C3 C4 . 1.389(3) ?
C3 C5 . 1.507(3) ?
C4 H4A . 0.9300 ?
C5 H5A . 0.9600 ?
C5 H5B . 0.9600 ?
C5 H5C . 0.9600 ?
C2 H2A . 0.9300 ?
O2 C6 . 1.271(2) ?
O1 C6 . 1.229(2) ?
O1W H1WA . 0.79(3) ?
O1W H1WB . 0.76(3) ?

loop_
_geom_hbond_atom_site_label_D
_geom_hbond_atom_site_label_H
_geom_hbond_atom_site_label_A
_geom_hbond_site_symmetry_A
_geom_hbond_distance_DH
_geom_hbond_distance_HA
_geom_hbond_distance_DA
_geom_hbond_angle_DHA
O1W H1WA O2 1_655 0.79(3) 1.98(3) 2.727(2) 156.45
O1W H1WB O1 2_576 0.76(3) 1.94(3) 2.675(3) 164.62
